data_7705133
loop_
_publ_author_name
'Handzlik, Gabriela'
'Magott, Micha\/l'
'Arczy\'nski, Miros\/law'
'Sheveleva, Alena M.'
'Tuna, Floriana'
'Baran, Stanis\/law'
'Pinkowicz, Dawid'

_publ_section_title
;
 Identical anomalous Raman relaxation exponent in a family of single ion
 magnets: towards reliable Raman relaxation determination?
;
_journal_issue 34
_journal_name_full 'Dalton transactions (Cambridge, England : 2003)'
_journal_page_first 11942
_journal_page_last 11949
_journal_paper_doi 10.1039/d0dt02439b
_journal_volume 49
_journal_year 2020
_chemical_formula_moiety 'C48 H32 N8 O8 Yb, 1.5(N2 O6)'
_chemical_formula_sum 'C48 H32 N11 O17 Yb'
_chemical_formula_weight 1207.88
_chemical_properties_physical 'easy loss of crystallization solvent (methanol)'
_space_group_crystal_system tetragonal
_space_group_IT_number 87
_space_group_name_Hall '-I 4'
_space_group_name_H-M_alt 'I 4/m'
_atom_sites_solution_hydrogens geom
_audit_creation_date 2020-08-06
_audit_creation_method
;
Olex2 1.2
(compiled 2018.05.29 svn.r3508 for OlexSys, GUI svn.r5506)
;
_audit_update_record
;
2020-08-08 deposited with the CCDC.	2020-08-12 downloaded from the CCDC.
;
_cell_angle_alpha 90
_cell_angle_beta 90
_cell_angle_gamma 90
_cell_formula_units_Z 4
_cell_length_a 15.2258(10)
_cell_length_b 15.2258(10)
_cell_length_c 22.1833(16)
_cell_measurement_reflns_used 9989
_cell_measurement_temperature 100(2)
_cell_measurement_theta_max 28.23
_cell_measurement_theta_min 2.64
_cell_volume 5142.6(6)
_computing_data_collection 'Bruker Instrument Service vV6.2.3'
_computing_molecular_graphics 'Olex2 (Dolomanov et al., 2009)'
_computing_publication_material 'Olex2 (Dolomanov et al., 2009)'
_computing_structure_refinement 'ShelXL (Sheldrick, 2015)'
_diffrn_ambient_temperature 100.00
_diffrn_measured_fraction_theta_full 0.995
_diffrn_measured_fraction_theta_max 0.996
_diffrn_measurement_device_type 'Bruker D8QuestEco Photon50'
_diffrn_measurement_method '\f and \w scans'
_diffrn_radiation_type MoK\a
_diffrn_radiation_wavelength 0.71073
_diffrn_reflns_av_R_equivalents 0.0297
_diffrn_reflns_av_unetI/netI 0.0218
_diffrn_reflns_Laue_measured_fraction_full 0.995
_diffrn_reflns_Laue_measured_fraction_max 0.996
_diffrn_reflns_limit_h_max 20
_diffrn_reflns_limit_h_min -19
_diffrn_reflns_limit_k_max 20
_diffrn_reflns_limit_k_min -20
_diffrn_reflns_limit_l_max 19
_diffrn_reflns_limit_l_min -29
_diffrn_reflns_number 15482
_diffrn_reflns_point_group_measured_fraction_full 0.995
_diffrn_reflns_point_group_measured_fraction_max 0.996
_diffrn_reflns_theta_full 25.242
_diffrn_reflns_theta_max 28.225
_diffrn_reflns_theta_min 2.637
_diffrn_standards_number 0
_exptl_absorpt_coefficient_mu 1.901
_exptl_absorpt_correction_T_max 0.7457
_exptl_absorpt_correction_T_min 0.6235
_exptl_absorpt_correction_type none
_exptl_absorpt_process_details
;
SADABS-2016/2 (Bruker,2016/2) was used for absorption correction.
wR2(int) was 0.0566 before and 0.0464 after correction.
The Ratio of minimum to maximum transmission is 0.8361.
The \l/2 correction factor is Not present.
;
_exptl_crystal_colour yellow
_exptl_crystal_colour_primary yellow
_exptl_crystal_density_diffrn 1.560
_exptl_crystal_description block
_exptl_crystal_F_000 2412
_exptl_crystal_preparation 'Magnetic properties'
_exptl_crystal_recrystallization_method 'Re-crystallisation from solvent: methanol'
_exptl_crystal_size_max 0.3
_exptl_crystal_size_mid 0.18
_exptl_crystal_size_min 0.13
_refine_diff_density_max 2.531
_refine_diff_density_min -3.520
_refine_diff_density_rms 0.178
_refine_ls_extinction_method none
_refine_ls_goodness_of_fit_ref 1.082
_refine_ls_hydrogen_treatment constr
_refine_ls_matrix_type full
_refine_ls_number_parameters 193
_refine_ls_number_reflns 3258
_refine_ls_number_restraints 32
_refine_ls_restrained_S_all 1.093
_refine_ls_R_factor_all 0.0475
_refine_ls_R_factor_gt 0.0426
_refine_ls_shift/su_max 0.001
_refine_ls_shift/su_mean 0.000
_refine_ls_structure_factor_coef Fsqd
_refine_ls_weighting_details 'w=1/[\s^2^(Fo^2^)+(0.0825P)^2^+32.3113P] where P=(Fo^2^+2Fc^2^)/3'
_refine_ls_weighting_scheme calc
_refine_ls_wR_factor_gt 0.1267
_refine_ls_wR_factor_ref 0.1312
_reflns_Friedel_coverage 0.000
_reflns_number_gt 2957
_reflns_number_total 3258
_reflns_threshold_expression 'I > 2\s(I)'
_cod_data_source_file d0dt02439b2.cif
_cod_data_source_block gh398_ybphendo_100k_0m_sq
_cod_depositor_comments 'Adding full bibliography for 7705131--7705134.cif.'
_cod_original_cell_volume 5142.6(8)
_cod_database_code 7705133
_shelx_shelxl_version_number 2018/3
_shelx_space_group_comment
;
The symmetry employed for this shelxl refinement is uniquely defined
by the following loop, which should always be used as a source of
symmetry information in preference to the above space-group names.
They are only intended as comments.
;
_shelx_estimated_absorpt_t_max 0.790
_shelx_estimated_absorpt_t_min 0.599
_olex2_refinement_description
;
1. Fixed Uiso
 At 1.2 times of:
  All C(H) groups
2. Restrained distances
 O4A-N4
 1.24 with sigma of 0.02
 N4-O4A
 1.25 with sigma of 0.005
 O4B-N4
 1.25 with sigma of 0.005
 N5-O5A
 1.25 with sigma of 0.005
 O5B-N5
 1.25 with sigma of 0.005
 O3C-N3
 1.25 with sigma of 0.005
 O4B-O4A
 2.16 with sigma of 0.005
 O5B-O5A
 2.16 with sigma of 0.005
3. Uiso/Uaniso restraints and constraints
Uanis(N4) \\sim Ueq: with sigma of 0.025 and sigma for terminal atoms of 0.05
Uanis(O5B) \\sim Ueq: with sigma of 0.04 and sigma for terminal atoms of 0.08
Uanis(N5) \\sim Ueq: with sigma of 0.02 and sigma for terminal atoms of 0.04
Uanis(O3B) \\sim Ueq: with sigma of 0.01 and sigma for terminal atoms of 0.02
4. Others
 Fixed Sof: O3B(0.5) O4B(0.125) O5B(0.125)
 Fixed Uiso: O4B(0.1) O3C(0.1)
 Fixed X: N4(0.5)
 Fixed Y: N4(0.5)
 Fixed Z: N4(1)
5.a Aromatic/amide H refined with riding coordinates:
 C8(H8), C9(H9), C10(H10), C6(H6), C5(H5), C3(H3), C2(H2), C1(H1)
;
_platon_squeeze_void_probe_radius 1.20
_olex2_submission_special_instructions 'No special instructions were received'

loop_
_space_group_symop_operation_xyz
'x, y, z'
'-y, x, z'
'y, -x, z'
'-x, -y, z'
'x+1/2, y+1/2, z+1/2'
'-y+1/2, x+1/2, z+1/2'
'y+1/2, -x+1/2, z+1/2'
'-x+1/2, -y+1/2, z+1/2'
'-x, -y, -z'
'y, -x, -z'
'-y, x, -z'
'x, y, -z'
'-x+1/2, -y+1/2, -z+1/2'
'y+1/2, -x+1/2, -z+1/2'
'-y+1/2, x+1/2, -z+1/2'
'x+1/2, y+1/2, -z+1/2'

loop_
_atom_site_label
_atom_site_type_symbol
_atom_site_fract_x
_atom_site_fract_y
_atom_site_fract_z
_atom_site_U_iso_or_equiv
_atom_site_adp_type
_atom_site_occupancy
_atom_site_site_symmetry_order
_atom_site_calc_flag
_atom_site_refinement_flags_posn
_atom_site_refinement_flags_adp
_atom_site_refinement_flags_occupancy
_atom_site_disorder_assembly
_atom_site_disorder_group
Yb1 Yb 0.500000 0.500000 0.74101(2) 0.01946(13) Uani 1 4 d S T P . .
O1 O 0.51230(18) 0.62899(18) 0.79335(14) 0.0219(6) Uani 1 1 d . . . . .
O2 O 0.58851(19) 0.59601(18) 0.69036(14) 0.0234(6) Uani 1 1 d . . . . .
O3B O 0.6722(8) 0.6140(8) 0.5415(6) 0.090(4) Uani 0.5 1 d . U . A 1
N3 N 0.7004(6) 0.6629(6) 0.500000 0.071(3) Uani 1 2 d DS T P . .
O3A O 0.6899(7) 0.7405(7) 0.500000 0.096(3) Uani 1 2 d S T P A .
N5 N 0.500000 0.500000 0.500000 0.078(6) Uani 1 8 d DS TU P B 2
O4A O 0.500000 0.500000 0.94521(19) 0.0455(18) Uani 1 4 d DS T P . .
N1 N 0.5858(2) 0.6692(2) 0.81011(17) 0.0231(7) Uani 1 1 d . . . . .
N2 N 0.5698(2) 0.6781(2) 0.67468(17) 0.0248(7) Uani 1 1 d . . . . .
C12 C 0.6215(3) 0.7336(3) 0.7738(2) 0.0247(8) Uani 1 1 d . . . . .
C11 C 0.5956(3) 0.7460(3) 0.7120(2) 0.0250(8) Uani 1 1 d . . . . .
C7 C 0.6052(3) 0.8302(3) 0.6860(2) 0.0323(10) Uani 1 1 d . . . . .
C8 C 0.5698(3) 0.8458(3) 0.6283(3) 0.0405(12) Uani 1 1 d . . . . .
H8 H 0.572296 0.901639 0.611308 0.049 Uiso 1 1 calc R . . . .
C9 C 0.5315(4) 0.7773(4) 0.5973(2) 0.0403(12) Uani 1 1 d . . . . .
H9 H 0.502696 0.787769 0.561009 0.048 Uiso 1 1 calc R . . . .
O5A O 0.500000 0.500000 0.5556(2) 0.056(2) Uani 1 4 d DS T P B 2
C10 C 0.5359(3) 0.6927(3) 0.6203(2) 0.0320(9) Uani 1 1 d . . . . .
H10 H 0.515085 0.645822 0.597502 0.038 Uiso 1 1 calc R . . . .
C6 C 0.6575(3) 0.8942(3) 0.7169(3) 0.0389(11) Uani 1 1 d . . . . .
H6 H 0.663637 0.950113 0.700543 0.047 Uiso 1 1 calc R . . . .
C5 C 0.6979(3) 0.8748(3) 0.7692(3) 0.0368(11) Uani 1 1 d . . . . .
H5 H 0.738969 0.913739 0.785039 0.044 Uiso 1 1 calc R . . . .
C4 C 0.6785(3) 0.7947(3) 0.8008(2) 0.0296(9) Uani 1 1 d . . . . .
C3 C 0.7101(3) 0.7786(3) 0.8595(3) 0.0357(10) Uani 1 1 d . . . . .
H3 H 0.749396 0.817551 0.877286 0.043 Uiso 1 1 calc R . . . .
C2 C 0.6829(3) 0.7057(3) 0.8900(2) 0.0348(10) Uani 1 1 d . . . . .
H2 H 0.707627 0.691728 0.927153 0.042 Uiso 1 1 calc R . . . .
C1 C 0.6180(3) 0.6525(3) 0.8654(2) 0.0284(9) Uani 1 1 d . . . . .
H1 H 0.596652 0.605040 0.887297 0.034 Uiso 1 1 calc R . . . .
N4 N 0.500000 0.500000 1.000000 0.168(15) Uani 1 8 d DS TU P . .
O4B O 0.552(3) 0.545(3) 1.0303(5) 0.100 Uiso 0.125 1 d D . . . .
O5B O 0.5529(17) 0.5485(17) 0.4720(5) 0.080(13) Uani 0.125 1 d D U . B 2
O3C O 0.7822(6) 0.6483(7) 0.500000 0.100 Uiso 1 2 d DS T P A .

loop_
_atom_site_aniso_label
_atom_site_aniso_U_11
_atom_site_aniso_U_22
_atom_site_aniso_U_33
_atom_site_aniso_U_23
_atom_site_aniso_U_13
_atom_site_aniso_U_12
Yb1 0.01475(14) 0.01475(14) 0.0289(2) 0.000 0.000 0.000
O1 0.0150(12) 0.0175(13) 0.0332(16) -0.0016(11) 0.0008(11) -0.0024(10)
O2 0.0223(14) 0.0171(13) 0.0307(15) 0.0011(11) 0.0035(11) 0.0017(10)
O3B 0.085(7) 0.080(7) 0.106(8) 0.056(7) 0.006(7) -0.014(6)
N3 0.105(8) 0.052(5) 0.056(5) 0.000 0.000 0.023(5)
O3A 0.110(8) 0.087(7) 0.092(7) 0.000 0.000 -0.002(6)
N5 0.100(9) 0.100(9) 0.032(8) 0.000 0.000 0.000
O4A 0.047(3) 0.047(3) 0.043(4) 0.000 0.000 0.000
N1 0.0177(15) 0.0176(15) 0.0341(19) -0.0029(13) 0.0009(13) 0.0000(12)
N2 0.0216(16) 0.0194(16) 0.0334(19) 0.0042(14) 0.0043(14) -0.0005(13)
C12 0.0177(18) 0.0183(18) 0.038(2) -0.0008(16) 0.0017(16) 0.0009(14)
C11 0.0175(17) 0.0199(19) 0.038(2) 0.0049(16) 0.0023(15) 0.0008(14)
C7 0.026(2) 0.021(2) 0.050(3) 0.0084(18) 0.0050(19) -0.0020(16)
C8 0.037(3) 0.030(2) 0.054(3) 0.019(2) 0.005(2) 0.000(2)
C9 0.044(3) 0.041(3) 0.036(3) 0.017(2) 0.000(2) 0.000(2)
O5A 0.061(4) 0.061(4) 0.045(5) 0.000 0.000 0.000
C10 0.029(2) 0.033(2) 0.034(2) 0.0032(18) 0.0018(18) -0.0003(18)
C6 0.034(2) 0.018(2) 0.065(3) 0.007(2) 0.004(2) -0.0038(17)
C5 0.026(2) 0.020(2) 0.064(3) -0.003(2) 0.001(2) -0.0067(17)
C4 0.0203(19) 0.0201(19) 0.048(3) -0.0040(18) 0.0012(17) -0.0007(15)
C3 0.024(2) 0.033(2) 0.050(3) -0.010(2) -0.0035(19) -0.0039(18)
C2 0.030(2) 0.036(3) 0.038(3) -0.007(2) -0.0071(19) -0.0012(19)
C1 0.028(2) 0.024(2) 0.033(2) -0.0017(16) -0.0002(17) -0.0003(16)
N4 0.166(17) 0.166(17) 0.17(2) 0.000 0.000 0.000
O5B 0.11(3) 0.036(16) 0.09(2) 0.003(15) 0.09(2) 0.006(16)

loop_
_atom_type_symbol
_atom_type_description
_atom_type_scat_dispersion_real
_atom_type_scat_dispersion_imag
_atom_type_scat_source
C C 0.0033 0.0016 'International Tables Vol C Tables 4.2.6.8 and 6.1.1.4'
H H 0.0000 0.0000 'International Tables Vol C Tables 4.2.6.8 and 6.1.1.4'
N N 0.0061 0.0033 'International Tables Vol C Tables 4.2.6.8 and 6.1.1.4'
O O 0.0106 0.0060 'International Tables Vol C Tables 4.2.6.8 and 6.1.1.4'
Yb Yb -0.3850 5.5486 'International Tables Vol C Tables 4.2.6.8 and 6.1.1.4'

loop_
_geom_angle_atom_site_label_1
_geom_angle_atom_site_label_2
_geom_angle_atom_site_label_3
_geom_angle
_geom_angle_site_symmetry_1
_geom_angle_site_symmetry_3
_geom_angle_publ_flag
O1 Yb1 O1 75.09(7) . 3_565 ?
O1 Yb1 O1 75.09(7) 3_565 4_665 ?
O1 Yb1 O1 119.05(15) . 4_665 ?
O1 Yb1 O1 75.09(7) . 2_655 ?
O1 Yb1 O1 75.09(7) 4_665 2_655 ?
O1 Yb1 O1 119.04(15) 3_565 2_655 ?
O2 Yb1 O1 69.64(10) 3_565 3_565 ?
O2 Yb1 O1 78.21(10) 4_665 2_655 ?
O2 Yb1 O1 147.88(10) 2_655 3_565 ?
O2 Yb1 O1 78.21(10) . 3_565 ?
O2 Yb1 O1 147.88(10) 3_565 2_655 ?
O2 Yb1 O1 147.88(10) 4_665 . ?
O2 Yb1 O1 134.70(10) 4_665 3_565 ?
O2 Yb1 O1 78.21(10) 2_655 . ?
O2 Yb1 O1 69.64(10) 2_655 2_655 ?
O2 Yb1 O1 134.70(10) 3_565 . ?
O2 Yb1 O1 134.70(10) . 2_655 ?
O2 Yb1 O1 147.88(10) . 4_665 ?
O2 Yb1 O1 69.64(10) . . ?
O2 Yb1 O1 134.70(10) 2_655 4_665 ?
O2 Yb1 O1 78.21(10) 3_565 4_665 ?
O2 Yb1 O1 69.64(10) 4_665 4_665 ?
O2 Yb1 O2 121.06(15) 4_665 . ?
O2 Yb1 O2 75.99(7) 4_665 3_565 ?
O2 Yb1 O2 121.06(15) 2_655 3_565 ?
O2 Yb1 O2 75.99(7) 2_655 . ?
O2 Yb1 O2 75.99(7) 3_565 . ?
O2 Yb1 O2 75.99(7) 4_665 2_655 ?
N1 O1 Yb1 127.3(2) . . ?
N2 O2 Yb1 127.2(2) . . ?
O3B N3 O3B 94.0(15) . 12_556 ?
O3B N3 O3C 103.4(8) . . ?
O3B N3 O3C 103.4(8) 12_556 . ?
O3A N3 O3B 122.7(9) . . ?
O3A N3 O3B 122.7(9) . 12_556 ?
O3A N3 O3C 107.8(11) . . ?
O5A N5 O5A 180.0 9_666 . ?
O5A N5 O5B 119.7(7) . 3_565 ?
O5A N5 O5B 119.7(7) 9_666 10_566 ?
O5A N5 O5B 60.3(7) 9_666 . ?
O5A N5 O5B 119.7(7) . 2_655 ?
O5A N5 O5B 119.7(7) . . ?
O5A N5 O5B 60.3(7) . 12_556 ?
O5A N5 O5B 119.7(7) 9_666 12_556 ?
O5A N5 O5B 119.7(7) 9_666 9_666 ?
O5A N5 O5B 60.3(7) . 10_566 ?
O5A N5 O5B 60.3(7) . 9_666 ?
O5A N5 O5B 60.3(7) 9_666 3_565 ?
O5A N5 O5B 60.3(7) 9_666 2_655 ?
O5B N5 O5B 104.2(6) 10_566 . ?
O5B N5 O5B 75.8(6) 12_556 10_566 ?
O5B N5 O5B 59.3(14) 3_565 10_566 ?
O5B N5 O5B 180.0(9) 9_666 . ?
O5B N5 O5B 75.8(6) 9_666 10_566 ?
O5B N5 O5B 75.8(6) 3_565 . ?
O5B N5 O5B 180.0(9) 11_656 3_565 ?
O5B N5 O5B 59.3(14) 12_556 . ?
O5B N5 O5B 104.2(6) 4_665 10_566 ?
O5B N5 O5B 59.3(14) 11_656 2_655 ?
O5B N5 O5B 120.7(14) 11_656 10_566 ?
O5B N5 O5B 120.7(14) 3_565 2_655 ?
O5B N5 O5B 180.0(9) 2_655 10_566 ?
O5B N5 O5B 104.2(6) 12_556 3_565 ?
O5B N5 O5B 59.3(14) 4_665 9_666 ?
O5B N5 O5B 75.8(6) 4_665 3_565 ?
O5B N5 O5B 120.7(14) 4_665 . ?
O5B N5 O5B 120.7(14) 12_556 9_666 ?
O5B N5 O5B 104.2(6) 11_656 . ?
O5B N5 O5B 104.2(6) 12_556 2_655 ?
O5B N5 O5B 75.8(6) 2_655 . ?
O5B N5 O5B 75.8(6) 4_665 2_655 ?
O5B N5 O5B 104.2(6) 9_666 2_655 ?
O5B N5 O5B 104.2(6) 9_666 3_565 ?
O4B O4A N4 62.7(4) 9_667 . ?
O4B O4A N4 62.7(4) 12_557 . ?
O4B O4A N4 62.7(4) 10_567 . ?
O4B O4A N4 62.7(4) 11_657 . ?
O4B O4A O4B 77.8(4) 12_557 11_657 ?
O4B O4A O4B 125.3(9) 12_557 9_667 ?
O4B O4A O4B 77.8(4) 9_667 11_657 ?
O4B O4A O4B 77.8(4) 12_557 10_567 ?
O4B O4A O4B 77.8(4) 9_667 10_567 ?
O4B O4A O4B 125.3(9) 11_657 10_567 ?
O1 N1 C12 119.7(4) . . ?
O1 N1 C1 118.4(4) . . ?
C1 N1 C12 121.5(4) . . ?
O2 N2 C11 119.1(4) . . ?
O2 N2 C10 118.5(4) . . ?
C10 N2 C11 121.9(4) . . ?
N1 C12 C11 122.8(4) . . ?
N1 C12 C4 117.7(4) . . ?
C4 C12 C11 119.2(4) . . ?
N2 C11 C12 123.3(4) . . ?
N2 C11 C7 117.6(4) . . ?
C7 C11 C12 118.7(4) . . ?
C11 C7 C6 118.6(5) . . ?
C8 C7 C11 119.0(5) . . ?
C8 C7 C6 122.1(4) . . ?
C7 C8 H8 120.4 . . ?
C9 C8 C7 119.1(4) . . ?
C9 C8 H8 120.4 . . ?
C8 C9 H9 120.0 . . ?
C8 C9 C10 119.9(5) . . ?
C10 C9 H9 120.0 . . ?
N5 O5A O5B 60.8(4) . 12_556 ?
N5 O5A O5B 60.8(4) . 9_666 ?
N5 O5A O5B 60.8(4) . 10_566 ?
O5B O5A O5B 76.2(4) 9_666 10_566 ?
O5B O5A O5B 121.6(9) 9_666 12_556 ?
O5B O5A O5B 76.2(4) 12_556 10_566 ?
N2 C10 C9 120.5(5) . . ?
N2 C10 H10 119.8 . . ?
C9 C10 H10 119.8 . . ?
C7 C6 H6 119.4 . . ?
C5 C6 C7 121.2(4) . . ?
C5 C6 H6 119.4 . . ?
C6 C5 H5 119.6 . . ?
C6 C5 C4 120.8(4) . . ?
C4 C5 H5 119.6 . . ?
C12 C4 C5 118.7(5) . . ?
C12 C4 C3 119.3(4) . . ?
C3 C4 C5 121.9(4) . . ?
C4 C3 H3 120.1 . . ?
C2 C3 C4 119.8(4) . . ?
C2 C3 H3 120.1 . . ?
C3 C2 H2 120.2 . . ?
C3 C2 C1 119.6(5) . . ?
C1 C2 H2 120.2 . . ?
N1 C1 C2 120.6(4) . . ?
N1 C1 H1 119.7 . . ?
C2 C1 H1 119.7 . . ?
O4A N4 O4A 180.0 9_667 . ?
O4A N4 O4B 57.5(7) . 10_567 ?
O4A N4 O4B 57.5(7) 9_667 2_655 ?
O4A N4 O4B 122.5(7) . . ?
O4A N4 O4B 122.5(7) . 3_565 ?
O4A N4 O4B 122.5(7) . 2_655 ?
O4A N4 O4B 57.5(7) . 11_657 ?
O4A N4 O4B 122.5(7) 9_667 10_567 ?
O4A N4 O4B 122.5(7) 9_667 9_667 ?
O4A N4 O4B 57.5(7) 9_667 3_565 ?
O4A N4 O4B 57.5(7) . 9_667 ?
O4A N4 O4B 122.5(7) 9_667 11_657 ?
O4A N4 O4B 122.5(7) 9_667 12_557 ?
O4A N4 O4B 57.5(7) 9_667 . ?
O4A N4 O4B 57.5(7) 9_667 4_665 ?
O4A N4 O4B 122.5(7) . 4_665 ?
O4A N4 O4B 57.5(7) . 12_557 ?
O4B N4 O4B 73.2(7) 12_557 10_567 ?
O4B N4 O4B 114.9(14) 10_567 11_657 ?
O4B N4 O4B 106.8(7) 10_567 . ?
O4B N4 O4B 106.8(7) 4_665 10_567 ?
O4B N4 O4B 180.0(9) 9_667 . ?
O4B N4 O4B 180.0(9) 2_655 10_567 ?
O4B N4 O4B 106.8(7) 4_665 11_657 ?
O4B N4 O4B 106.8(7) 11_657 . ?
O4B N4 O4B 180(4) 12_557 4_665 ?
O4B N4 O4B 106.8(7) 9_667 2_655 ?
O4B N4 O4B 114.9(15) 4_665 . ?
O4B N4 O4B 106.8(7) 9_667 3_565 ?
O4B N4 O4B 73.2(7) 12_557 11_657 ?
O4B N4 O4B 106.8(7) 12_557 3_565 ?
O4B N4 O4B 65.1(14) 2_655 11_657 ?
O4B N4 O4B 73.2(7) 4_665 3_565 ?
O4B N4 O4B 180.0(9) 3_565 11_657 ?
O4B N4 O4B 114.9(14) 2_655 3_565 ?
O4B N4 O4B 73.2(7) 3_565 . ?
O4B N4 O4B 65.1(14) 10_567 3_565 ?
O4B N4 O4B 65.1(15) 12_557 . ?
O4B N4 O4B 106.8(7) 12_557 2_655 ?
O4B N4 O4B 73.2(7) 2_655 . ?
O4B N4 O4B 65.1(15) 9_667 4_665 ?
O4B N4 O4B 73.2(7) 9_667 10_567 ?
O4B N4 O4B 73.2(7) 9_667 11_657 ?
O4B N4 O4B 114.9(15) 9_667 12_557 ?
O4B N4 O4B 73.2(7) 4_665 2_655 ?
O4A O4B N4 59.9(5) 9_667 . ?
O4A O4B O4B 51.09(19) 9_667 3_565 ?
O4A O4B O4B 117.3(5) 9_667 12_557 ?
O4A O4B O4B 51.09(19) 9_667 2_655 ?
N4 O4B O4B 53.4(3) . 3_565 ?
N4 O4B O4B 57.5(7) . 12_557 ?
N4 O4B O4B 53.4(3) . 2_655 ?
O4B O4B O4B 90.000(18) 12_557 2_655 ?
O4B O4B O4B 90.00(3) 12_557 3_565 ?
O4B O4B O4B 89.999(18) 2_655 3_565 ?
N5 O5B O5B 52.1(3) . 3_565 ?
N5 O5B O5B 52.1(3) . 2_655 ?
O5A O5B N5 58.9(4) 9_666 . ?
O5A O5B O5B 51.89(19) 9_666 2_655 ?
O5A O5B O5B 51.89(19) 9_666 3_565 ?
O5B O5B N5 60.3(7) 12_556 . ?
O5B O5B O5B 89.997(6) 2_655 3_565 ?
O5B O5B O5B 89.997(17) 12_556 2_655 ?
O5B O5B O5B 89.996(9) 12_556 3_565 ?

loop_
_geom_bond_atom_site_label_1
_geom_bond_atom_site_label_2
_geom_bond_distance
_geom_bond_site_symmetry_2
_geom_bond_publ_flag
Yb1 O1 2.289(3) 3_565 ?
Yb1 O1 2.289(3) 2_655 ?
Yb1 O1 2.289(3) 4_665 ?
Yb1 O1 2.289(3) . ?
Yb1 O2 2.284(3) 4_665 ?
Yb1 O2 2.284(3) 3_565 ?
Yb1 O2 2.284(3) . ?
Yb1 O2 2.284(3) 2_655 ?
O1 N1 1.328(4) . ?
O2 N2 1.328(4) . ?
O3B N3 1.259(12) . ?
N3 O3A 1.193(12) . ?
N3 O3C 1.266(5) . ?
N5 O5A 1.233(4) 9_666 ?
N5 O5A 1.233(4) . ?
N5 O5B 1.257(5) 2_655 ?
N5 O5B 1.257(5) 11_656 ?
N5 O5B 1.257(5) 3_565 ?
N5 O5B 1.257(5) . ?
N5 O5B 1.257(5) 10_566 ?
N5 O5B 1.257(5) 12_556 ?
N5 O5B 1.257(5) 9_666 ?
N5 O5B 1.257(5) 4_665 ?
O4A N4 1.215(4) . ?
O4A O4B 1.184(16) 10_567 ?
O4A O4B 1.184(16) 12_557 ?
O4A O4B 1.184(16) 9_667 ?
O4A O4B 1.184(16) 11_657 ?
N1 C12 1.380(6) . ?
N1 C1 1.345(6) . ?
N2 C11 1.382(6) . ?
N2 C10 1.331(6) . ?
C12 C11 1.440(7) . ?
C12 C4 1.407(6) . ?
C11 C7 1.412(6) . ?
C7 C8 1.409(8) . ?
C7 C6 1.434(7) . ?
C8 H8 0.9300 . ?
C8 C9 1.380(8) . ?
C9 H9 0.9300 . ?
C9 C10 1.387(7) . ?
O5A O5B 1.252(16) 9_666 ?
O5A O5B 1.252(15) 11_656 ?
O5A O5B 1.252(16) 10_566 ?
O5A O5B 1.252(16) 12_556 ?
C10 H10 0.9300 . ?
C6 H6 0.9300 . ?
C6 C5 1.346(9) . ?
C5 H5 0.9300 . ?
C5 C4 1.438(7) . ?
C4 C3 1.408(7) . ?
C3 H3 0.9300 . ?
C3 C2 1.366(8) . ?
C2 H2 0.9300 . ?
C2 C1 1.390(6) . ?
C1 H1 0.9300 . ?
N4 O4B 1.248(5) 2_655 ?
N4 O4B 1.248(5) . ?
N4 O4B 1.248(5) 3_565 ?
N4 O4B 1.248(5) 9_667 ?
N4 O4B 1.248(5) 11_657 ?
N4 O4B 1.248(5) 12_557 ?
N4 O4B 1.248(5) 4_665 ?
N4 O4B 1.248(5) 10_567 ?
O4B O4B 1.34(2) 12_557 ?
O4B O4B 1.488(16) 2_655 ?
O4B O4B 1.488(16) 3_565 ?
O5B O5B 1.24(2) 12_556 ?
O5B O5B 1.545(15) 3_565 ?
O5B O5B 1.545(15) 2_655 ?

loop_
_geom_torsion_atom_site_label_1
_geom_torsion_atom_site_label_2
_geom_torsion_atom_site_label_3
_geom_torsion_atom_site_label_4
_geom_torsion
_geom_torsion_site_symmetry_1
_geom_torsion_site_symmetry_2
_geom_torsion_site_symmetry_3
_geom_torsion_site_symmetry_4
_geom_torsion_publ_flag
Yb1 O1 N1 C12 93.7(4) . . . . ?
Yb1 O1 N1 C1 -93.4(4) . . . . ?
Yb1 O2 N2 C11 94.8(4) . . . . ?
Yb1 O2 N2 C10 -92.9(4) . . . . ?
O1 N1 C12 C11 -15.1(6) . . . . ?
O1 N1 C12 C4 158.1(4) . . . . ?
O1 N1 C1 C2 -166.3(4) . . . . ?
O2 N2 C11 C12 -16.6(6) . . . . ?
O2 N2 C11 C7 157.0(4) . . . . ?
O2 N2 C10 C9 -167.2(4) . . . . ?
O4A N4 O4B O4A 180.000(0) . . . 9_667 ?
O4A N4 O4B O4B 61.7(5) 9_667 . . 3_565 ?
O4A N4 O4B O4B 179.997(2) 9_667 . . 12_557 ?
O4A N4 O4B O4B -61.7(5) 9_667 . . 2_655 ?
O4A N4 O4B O4B -0.003(2) . . . 12_557 ?
O4A N4 O4B O4B -118.3(5) . . . 3_565 ?
O4A N4 O4B O4B 118.3(5) . . . 2_655 ?
N1 C12 C11 N2 -32.5(6) . . . . ?
N1 C12 C11 C7 154.0(4) . . . . ?
N1 C12 C4 C5 -163.6(4) . . . . ?
N1 C12 C4 C3 12.2(6) . . . . ?
N2 C11 C7 C8 14.2(6) . . . . ?
N2 C11 C7 C6 -160.2(4) . . . . ?
C12 N1 C1 C2 6.4(6) . . . . ?
C12 C11 C7 C8 -171.9(4) . . . . ?
C12 C11 C7 C6 13.7(6) . . . . ?
C12 C4 C3 C2 -2.2(7) . . . . ?
C11 N2 C10 C9 4.8(7) . . . . ?
C11 C12 C4 C5 9.8(6) . . . . ?
C11 C12 C4 C3 -174.4(4) . . . . ?
C11 C7 C8 C9 -3.8(7) . . . . ?
C11 C7 C6 C5 0.9(8) . . . . ?
C7 C8 C9 C10 -6.5(8) . . . . ?
C7 C6 C5 C4 -10.4(8) . . . . ?
C8 C7 C6 C5 -173.2(5) . . . . ?
C8 C9 C10 N2 6.2(8) . . . . ?
O5A N5 O5B O5A 180.000(1) . . . 9_666 ?
O5A N5 O5B O5B -116.3(5) . . . 2_655 ?
O5A N5 O5B O5B -63.7(5) 9_666 . . 3_565 ?
O5A N5 O5B O5B 0.001(1) . . . 12_556 ?
O5A N5 O5B O5B 116.3(5) . . . 3_565 ?
O5A N5 O5B O5B 63.7(5) 9_666 . . 2_655 ?
O5A N5 O5B O5B 180.001(1) 9_666 . . 12_556 ?
C10 N2 C11 C12 171.5(4) . . . . ?
C10 N2 C11 C7 -15.0(6) . . . . ?
C6 C7 C8 C9 170.3(5) . . . . ?
C6 C5 C4 C12 4.9(8) . . . . ?
C6 C5 C4 C3 -170.8(5) . . . . ?
C5 C4 C3 C2 173.5(5) . . . . ?
C4 C12 C11 N2 154.5(4) . . . . ?
C4 C12 C11 C7 -19.1(6) . . . . ?
C4 C3 C2 C1 -6.1(7) . . . . ?
C3 C2 C1 N1 4.2(7) . . . . ?
C1 N1 C12 C11 172.4(4) . . . . ?
C1 N1 C12 C4 -14.5(6) . . . . ?
O4B O4A N4 O4B 90.00(3) 9_667 . . 3_565 ?
O4B O4A N4 O4B -90.00(3) 12_557 . . 10_567 ?
O4B O4A N4 O4B 180.00(3) 10_567 . . 11_657 ?
O4B O4A N4 O4B 180.000(1) 12_557 . . 9_667 ?
O4B O4A N4 O4B 90.000(1) 11_657 . . 9_667 ?
O4B O4A N4 O4B 180.00(3) 11_657 . . 10_567 ?
O4B O4A N4 O4B -90.000(1) 10_567 . . 9_667 ?
O4B O4A N4 O4B 0.00(3) 10_567 . . 3_565 ?
O4B O4A N4 O4B 180.000(1) 9_667 . . 12_557 ?
O4B O4A N4 O4B 180.003(1) 9_667 . . . ?
O4B O4A N4 O4B -90.000(1) 11_657 . . 12_557 ?
O4B O4A N4 O4B 180.00(4) 10_567 . . 2_655 ?
O4B O4A N4 O4B 90.003(1) 10_567 . . . ?
O4B O4A N4 O4B 90.00(3) 9_667 . . 10_567 ?
O4B O4A N4 O4B 180.000(1) 12_557 . . 4_665 ?
O4B O4A N4 O4B -90.00(3) 12_557 . . 3_565 ?
O4B O4A N4 O4B 0.000(1) 9_667 . . 4_665 ?
O4B O4A N4 O4B 180.00(3) 11_657 . . 3_565 ?
O4B O4A N4 O4B 90.000(1) 11_657 . . 4_665 ?
O4B O4A N4 O4B 90.00(3) 12_557 . . 11_657 ?
O4B O4A N4 O4B -90.000(2) 10_567 . . 4_665 ?
O4B O4A N4 O4B 0.003(2) 12_557 . . . ?
O4B O4A N4 O4B 90.00(4) 12_557 . . 2_655 ?
O4B O4A N4 O4B -89.997(2) 11_657 . . . ?
O4B O4A N4 O4B -90.00(4) 9_667 . . 2_655 ?
O4B O4A N4 O4B 90.000(2) 10_567 . . 12_557 ?
O4B O4A N4 O4B 0.00(3) 11_657 . . 2_655 ?
O4B O4A N4 O4B -90.00(3) 9_667 . . 11_657 ?
O4B N4 O4B O4A 180.003(2) 12_557 . . 9_667 ?
O4B N4 O4B O4A -61.7(5) 3_565 . . 9_667 ?
O4B N4 O4B O4A -118.3(5) 10_567 . . 9_667 ?
O4B N4 O4B O4A 0.003(2) 4_665 . . 9_667 ?
O4B N4 O4B O4A 61.7(5) 2_655 . . 9_667 ?
O4B N4 O4B O4A 118.3(5) 11_657 . . 9_667 ?
O4B N4 O4B O4B 180.000(12) 10_567 . . 2_655 ?
O4B N4 O4B O4B 118.3(5) 12_557 . . 2_655 ?
O4B N4 O4B O4B -56.6(9) 10_567 . . 3_565 ?
O4B N4 O4B O4B 56.6(9) 11_657 . . 2_655 ?
O4B N4 O4B O4B -61.7(5) 4_665 . . 2_655 ?
O4B N4 O4B O4B 61.7(5) 4_665 . . 3_565 ?
O4B N4 O4B O4B -123.4(9) 3_565 . . 2_655 ?
O4B N4 O4B O4B 180.000(4) 4_665 . . 12_557 ?
O4B N4 O4B O4B -118.3(5) 12_557 . . 3_565 ?
O4B N4 O4B O4B 61.7(5) 10_567 . . 12_557 ?
O4B N4 O4B O4B 123.4(9) 2_655 . . 3_565 ?
O4B N4 O4B O4B 118.3(5) 3_565 . . 12_557 ?
O4B N4 O4B O4B 180.000(6) 11_657 . . 3_565 ?
O4B N4 O4B O4B -61.7(5) 11_657 . . 12_557 ?
O4B N4 O4B O4B -118.3(5) 2_655 . . 12_557 ?
O5B N5 O5A O5B 180.000(8) 2_655 . . 10_566 ?
O5B N5 O5A O5B 179.999(1) . . . 9_666 ?
O5B N5 O5A O5B 90.000(1) 11_656 . . 9_666 ?
O5B N5 O5A O5B 0.000(1) 4_665 . . 9_666 ?
O5B N5 O5A O5B 180.000(10) 3_565 . . 11_656 ?
O5B N5 O5A O5B -90.000(1) 3_565 . . 9_666 ?
O5B N5 O5A O5B -90.000(9) 9_666 . . 11_656 ?
O5B N5 O5A O5B 180.000(1) 12_556 . . 9_666 ?
O5B N5 O5A O5B 180.000(2) 9_666 . . 12_556 ?
O5B N5 O5A O5B -90.000(2) 2_655 . . 12_556 ?
O5B N5 O5A O5B 180.000(9) 10_566 . . 11_656 ?
O5B N5 O5A O5B 90.000(1) 10_566 . . 12_556 ?
O5B N5 O5A O5B -90.000(9) 4_665 . . 11_656 ?
O5B N5 O5A O5B -90.001(8) . . . 10_566 ?
O5B N5 O5A O5B -90.000(1) 10_566 . . 9_666 ?
O5B N5 O5A O5B 90.000(10) 12_556 . . 11_656 ?
O5B N5 O5A O5B 180.000(1) 4_665 . . 12_556 ?
O5B N5 O5A O5B -0.001(2) . . . 12_556 ?
O5B N5 O5A O5B -90.000(1) 11_656 . . 12_556 ?
O5B N5 O5A O5B -90.000(9) 12_556 . . 10_566 ?
O5B N5 O5A O5B 0.000(9) 2_655 . . 11_656 ?
O5B N5 O5A O5B 90.000(9) 9_666 . . 10_566 ?
O5B N5 O5A O5B 89.999(9) . . . 11_656 ?
O5B N5 O5A O5B 180.000(9) 11_656 . . 10_566 ?
O5B N5 O5A O5B 0.000(9) 3_565 . . 10_566 ?
O5B N5 O5A O5B 90.000(1) 2_655 . . 9_666 ?
O5B N5 O5A O5B 90.000(1) 3_565 . . 12_556 ?
O5B N5 O5A O5B 90.000(9) 4_665 . . 10_566 ?
O5B N5 O5B O5A 179.999(1) 12_556 . . 9_666 ?
O5B N5 O5B O5A -63.7(5) 2_655 . . 9_666 ?
O5B N5 O5B O5A 63.7(5) 3_565 . . 9_666 ?
O5B N5 O5B O5A -0.001(1) 4_665 . . 9_666 ?
O5B N5 O5B O5A -116.3(5) 11_656 . . 9_666 ?
O5B N5 O5B O5A 116.3(5) 10_566 . . 9_666 ?
O5B N5 O5B O5B 180.000(2) 10_566 . . 2_655 ?
O5B N5 O5B O5B -63.7(5) 10_566 . . 12_556 ?
O5B N5 O5B O5B 127.3(10) 3_565 . . 2_655 ?
O5B N5 O5B O5B -116.3(5) 3_565 . . 12_556 ?
O5B N5 O5B O5B -52.7(10) 11_656 . . 2_655 ?
O5B N5 O5B O5B 116.3(5) 12_556 . . 3_565 ?
O5B N5 O5B O5B 52.7(10) 10_566 . . 3_565 ?
O5B N5 O5B O5B 180.000(4) 11_656 . . 3_565 ?
O5B N5 O5B O5B 116.3(5) 2_655 . . 12_556 ?
O5B N5 O5B O5B 180.000(1) 4_665 . . 12_556 ?
O5B N5 O5B O5B -63.7(5) 4_665 . . 3_565 ?
O5B N5 O5B O5B 63.7(5) 11_656 . . 12_556 ?
O5B N5 O5B O5B -127.3(10) 2_655 . . 3_565 ?
O5B N5 O5B O5B -116.3(5) 12_556 . . 2_655 ?
O5B N5 O5B O5B 63.7(5) 4_665 . . 2_655 ?

loop_
_platon_squeeze_void_nr
_platon_squeeze_void_average_x
_platon_squeeze_void_average_y
_platon_squeeze_void_average_z
_platon_squeeze_void_volume
_platon_squeeze_void_count_electrons
_platon_squeeze_void_content
1 0.000 0.500 0.500 218 72 ' '
2 0.000 0.500 0.000 218 72 ' '
3 0.000 0.500 0.250 17 -1 ' '
4 0.000 0.500 0.750 17 -1 ' '
5 0.500 1.000 0.500 218 72 ' '
6 0.500 1.000 0.000 218 72 ' '
7 0.500 0.000 0.250 17 -1 ' '
8 0.500 0.000 0.750 17 -1 ' '
